data_7115548
loop_
_publ_author_name
'Xue, Pengchong'
'Yao, Boqi'
'Sun, Jiabao'
'Zhang, Zhenqi'
'Lu, Ran'

_publ_section_title
;
 Emission enhancement of a coplanar \p-conjugated gelator without any
 auxiliary substituents
;
_journal_coden_ASTM CHCOFS
_journal_issue 71
_journal_name_full
;
 Chemical Communications (Cambridge, United Kingdom)
;
_journal_page_first 10284
_journal_page_last 10286
_journal_paper_doi 10.1039/c4cc04869e
_journal_volume 50
_journal_year 2014
_chemical_formula_sum 'C23 H18 N2 O S'
_chemical_formula_weight 370.45
_space_group_IT_number 14
_symmetry_cell_setting monoclinic
_symmetry_space_group_name_Hall '-P 2ybc'
_symmetry_space_group_name_H-M 'P 1 21/c 1'
_atom_sites_solution_hydrogens geom
_atom_sites_solution_primary direct
_atom_sites_solution_secondary difmap
_audit_creation_method SHELXL-97
_cell_angle_alpha 90.00
_cell_angle_beta 95.33(3)
_cell_angle_gamma 90.00
_cell_formula_units_Z 4
_cell_length_a 13.690(3)
_cell_length_b 21.558(4)
_cell_length_c 6.2444(12)
_cell_measurement_reflns_used 4310
_cell_measurement_temperature 293(2)
_cell_measurement_theta_max 27.48
_cell_measurement_theta_min 2.99
_cell_volume 1834.9(6)
_computing_cell_refinement RAPID-AUTO
_computing_data_collection 'RAPID-AUTO (Rigaku Corporation, 1998)'
_computing_data_reduction 'CrystalStructure (Rigaku/MSC and Rigaku Corporation, 2002)'
_computing_molecular_graphics 'ORTEP-II (Johnson, 1976)'
_computing_publication_material SHELXL-97
_computing_structure_refinement 'SHELXL-97 (Sheldrick, 1997)'
_computing_structure_solution 'SHELXS-97 (Sheldrick, 1997)'
_diffrn_ambient_temperature 295
_diffrn_detector_area_resol_mean 10.000
_diffrn_measured_fraction_theta_full 0.999
_diffrn_measured_fraction_theta_max 0.999
_diffrn_measurement_device_type 'Rigaku RAXIS-RAPID'
_diffrn_measurement_method '\w scan'
_diffrn_radiation_monochromator graphite
_diffrn_radiation_source 'fine-focus sealed tube'
_diffrn_radiation_type MoK\a
_diffrn_radiation_wavelength 0.71073
_diffrn_reflns_av_R_equivalents 0.0486
_diffrn_reflns_av_sigmaI/netI 0.0407
_diffrn_reflns_limit_h_max 17
_diffrn_reflns_limit_h_min -17
_diffrn_reflns_limit_k_max 27
_diffrn_reflns_limit_k_min -27
_diffrn_reflns_limit_l_max 8
_diffrn_reflns_limit_l_min -7
_diffrn_reflns_number 17671
_diffrn_reflns_theta_full 27.48
_diffrn_reflns_theta_max 27.48
_diffrn_reflns_theta_min 2.99
_exptl_absorpt_coefficient_mu 0.192
_exptl_absorpt_correction_T_max 0.9792
_exptl_absorpt_correction_T_min 0.9755
_exptl_absorpt_correction_type multi-scan
_exptl_absorpt_process_details 'ABSCOR (Higashi, 1995)'
_exptl_crystal_colour yellow
_exptl_crystal_density_diffrn 1.341
_exptl_crystal_density_method 'not measured'
_exptl_crystal_description block
_exptl_crystal_F_000 776
_exptl_crystal_size_max 0.13
_exptl_crystal_size_mid 0.12
_exptl_crystal_size_min 0.11
_refine_diff_density_max 0.463
_refine_diff_density_min -0.476
_refine_diff_density_rms 0.050
_refine_ls_extinction_method none
_refine_ls_goodness_of_fit_ref 1.045
_refine_ls_hydrogen_treatment mixed
_refine_ls_matrix_type full
_refine_ls_number_parameters 244
_refine_ls_number_reflns 4187
_refine_ls_number_restraints 0
_refine_ls_restrained_S_all 1.045
_refine_ls_R_factor_all 0.0761
_refine_ls_R_factor_gt 0.0490
_refine_ls_shift/su_max 0.000
_refine_ls_shift/su_mean 0.000
_refine_ls_structure_factor_coef Fsqd
_refine_ls_weighting_details 'calc w=1/[\s^2^(Fo^2^)+(0.0686P)^2^+0.2787P] where P=(Fo^2^+2Fc^2^)/3'
_refine_ls_weighting_scheme calc
_refine_ls_wR_factor_gt 0.1214
_refine_ls_wR_factor_ref 0.1343
_reflns_number_gt 2909
_reflns_number_total 4187
_reflns_threshold_expression >2sigma(I)
_cod_data_source_file c4cc04869e.cif
_cod_data_source_block c_2
_cod_original_sg_symbol_H-M P21/c
_cod_database_code 7115548

loop_
_symmetry_equiv_pos_as_xyz
'x, y, z'
'-x, y+1/2, -z+1/2'
'-x, -y, -z'
'x, -y-1/2, z-1/2'

loop_
_atom_site_label
_atom_site_type_symbol
_atom_site_fract_x
_atom_site_fract_y
_atom_site_fract_z
_atom_site_U_iso_or_equiv
_atom_site_adp_type
_atom_site_occupancy
_atom_site_symmetry_multiplicity
_atom_site_calc_flag
_atom_site_refinement_flags
S1 S 0.06403(4) 0.53828(3) 0.79973(10) 0.0543(2) Uani 1 1 d .
O1 O 0.27258(9) 0.40609(7) -0.1660(2) 0.0407(3) Uani 1 1 d .
N2 N 0.43750(12) 0.40564(8) -0.1685(3) 0.0415(4) Uani 1 1 d .
C1 C 0.04547(18) 0.71273(13) 1.1925(4) 0.0596(6) Uani 1 1 d .
H1A H 0.0411 0.7475 1.2794 0.072 Uiso 1 1 calc R
C2 C 0.43864(17) 0.33795(10) -0.5013(3) 0.0467(5) Uani 1 1 d .
H2A H 0.5063 0.3367 -0.5055 0.056 Uiso 1 1 calc R
C3 C -0.03877(17) 0.68339(12) 1.1086(4) 0.0574(6) Uani 1 1 d .
H3A H -0.1000 0.6981 1.1378 0.069 Uiso 1 1 calc R
C4 C 0.36517(18) 0.70150(11) 1.0030(4) 0.0516(6) Uani 1 1 d .
H4A H 0.4225 0.7153 1.0902 0.077 Uiso 1 1 calc R
H4B H 0.3155 0.7330 0.9997 0.077 Uiso 1 1 calc R
H4C H 0.3817 0.6936 0.8594 0.077 Uiso 1 1 calc R
C5 C 0.23108(17) 0.34200(11) -0.4918(3) 0.0497(6) Uani 1 1 d .
H5A H 0.1634 0.3438 -0.4884 0.060 Uiso 1 1 calc R
C6 C 0.3763(2) 0.30759(11) -0.6541(4) 0.0535(6) Uani 1 1 d .
H6A H 0.4027 0.2851 -0.7620 0.064 Uiso 1 1 calc R
C7 C 0.27504(19) 0.30992(11) -0.6498(4) 0.0536(6) Uani 1 1 d .
H7A H 0.2355 0.2893 -0.7563 0.064 Uiso 1 1 calc R
C8 C -0.03133(15) 0.63210(12) 0.9813(4) 0.0523(6) Uani 1 1 d .
H8A H -0.0881 0.6124 0.9227 0.063 Uiso 1 1 calc R
C9 C 0.13696(16) 0.69098(11) 1.1487(4) 0.0494(5) Uani 1 1 d .
H9A H 0.1930 0.7117 1.2056 0.059 Uiso 1 1 calc R
C10 C 0.34449(13) 0.57633(9) 0.7091(3) 0.0349(4) Uani 1 1 d .
H10A H 0.3985 0.5961 0.7805 0.042 Uiso 1 1 calc R
C11 C 0.14646(14) 0.63835(10) 1.0205(3) 0.0371(4) Uani 1 1 d .
C12 C 0.32697(14) 0.64233(10) 1.0974(3) 0.0383(4) Uani 1 1 d .
H12A H 0.3788 0.6115 1.1054 0.046 Uiso 1 1 calc R
H12B H 0.3117 0.6508 1.2432 0.046 Uiso 1 1 calc R
C13 C 0.18635(14) 0.51840(10) 0.4906(3) 0.0404(5) Uani 1 1 d .
H13A H 0.1319 0.5004 0.4147 0.048 Uiso 1 1 calc R
C14 C 0.05976(14) 0.60901(10) 0.9381(3) 0.0418(5) Uani 1 1 d .
C15 C 0.36324(14) 0.42512(9) -0.0724(3) 0.0372(4) Uani 1 1 d .
C16 C 0.27772(14) 0.51345(9) 0.4088(3) 0.0349(4) Uani 1 1 d .
C17 C 0.17436(13) 0.54914(9) 0.6803(3) 0.0375(4) Uani 1 1 d .
C18 C 0.39620(14) 0.37045(9) -0.3414(3) 0.0376(4) Uani 1 1 d .
C19 C 0.25259(13) 0.58186(9) 0.7901(3) 0.0324(4) Uani 1 1 d .
C20 C 0.28475(14) 0.47785(9) 0.2124(3) 0.0371(4) Uani 1 1 d .
H20A H 0.2257 0.4637 0.1440 0.045 Uiso 1 1 calc R
C21 C 0.29495(15) 0.37112(9) -0.3397(3) 0.0380(4) Uani 1 1 d .
C22 C 0.36510(15) 0.46294(9) 0.1180(3) 0.0385(4) Uani 1 1 d .
H22A H 0.4253 0.4777 0.1783 0.046 Uiso 1 1 calc R
N1 N 0.23940(11) 0.61578(8) 0.9768(2) 0.0367(4) Uani 1 1 d .
C23 C 0.35686(13) 0.54238(9) 0.5260(3) 0.0359(4) Uani 1 1 d .
H23A H 0.4192 0.5387 0.4797 0.043 Uiso 1 1 calc R

loop_
_atom_site_aniso_label
_atom_site_aniso_U_11
_atom_site_aniso_U_22
_atom_site_aniso_U_33
_atom_site_aniso_U_23
_atom_site_aniso_U_13
_atom_site_aniso_U_12
S1 0.0377(3) 0.0609(4) 0.0672(4) -0.0221(3) 0.0198(3) -0.0147(2)
O1 0.0372(7) 0.0495(8) 0.0360(7) -0.0064(6) 0.0069(6) -0.0006(6)
N2 0.0385(9) 0.0447(10) 0.0415(9) -0.0062(8) 0.0058(7) 0.0046(7)
C1 0.0618(15) 0.0661(16) 0.0532(13) -0.0150(12) 0.0174(11) 0.0108(13)
C2 0.0537(12) 0.0422(12) 0.0459(12) -0.0025(10) 0.0147(10) 0.0081(10)
C3 0.0464(12) 0.0696(16) 0.0594(14) -0.0042(13) 0.0229(11) 0.0105(12)
C4 0.0585(14) 0.0459(13) 0.0503(13) -0.0046(10) 0.0037(11) -0.0069(10)
C5 0.0517(12) 0.0554(14) 0.0420(11) -0.0039(10) 0.0039(10) -0.0123(11)
C6 0.0771(16) 0.0430(12) 0.0426(12) -0.0067(10) 0.0169(11) 0.0032(11)
C7 0.0755(16) 0.0454(13) 0.0396(11) -0.0081(10) 0.0030(11) -0.0134(11)
C8 0.0374(11) 0.0647(15) 0.0569(13) -0.0036(12) 0.0148(10) -0.0018(10)
C9 0.0456(12) 0.0583(14) 0.0443(12) -0.0134(10) 0.0049(10) 0.0025(10)
C10 0.0313(9) 0.0389(10) 0.0342(9) -0.0014(8) 0.0019(7) -0.0026(8)
C11 0.0371(10) 0.0439(11) 0.0310(9) 0.0000(8) 0.0063(8) 0.0024(8)
C12 0.0355(10) 0.0472(12) 0.0313(9) -0.0043(9) -0.0009(8) -0.0014(8)
C13 0.0342(9) 0.0469(12) 0.0396(10) -0.0079(9) 0.0013(8) -0.0044(9)
C14 0.0363(10) 0.0496(12) 0.0408(10) -0.0042(9) 0.0111(8) -0.0007(9)
C15 0.0364(10) 0.0393(11) 0.0361(10) 0.0004(8) 0.0036(8) 0.0018(8)
C16 0.0375(9) 0.0347(10) 0.0329(9) 0.0005(8) 0.0048(8) 0.0006(8)
C17 0.0318(9) 0.0400(11) 0.0415(10) -0.0045(9) 0.0076(8) -0.0002(8)
C18 0.0437(10) 0.0339(10) 0.0362(10) 0.0007(8) 0.0081(8) 0.0023(8)
C19 0.0331(9) 0.0350(10) 0.0292(9) -0.0002(8) 0.0028(7) -0.0005(8)
C20 0.0388(10) 0.0365(10) 0.0359(10) -0.0010(8) 0.0029(8) -0.0019(8)
C21 0.0471(11) 0.0362(10) 0.0317(9) -0.0016(8) 0.0091(8) -0.0003(9)
C22 0.0392(10) 0.0423(11) 0.0338(10) -0.0028(8) 0.0029(8) 0.0006(9)
N1 0.0323(8) 0.0433(9) 0.0341(8) -0.0062(7) 0.0019(6) 0.0020(7)
C23 0.0325(9) 0.0392(10) 0.0367(10) 0.0008(8) 0.0071(8) 0.0012(8)

loop_
_atom_type_symbol
_atom_type_description
_atom_type_scat_dispersion_real
_atom_type_scat_dispersion_imag
_atom_type_scat_source
C C 0.0033 0.0016 'International Tables Vol C Tables 4.2.6.8 and 6.1.1.4'
H H 0.0000 0.0000 'International Tables Vol C Tables 4.2.6.8 and 6.1.1.4'
N N 0.0061 0.0033 'International Tables Vol C Tables 4.2.6.8 and 6.1.1.4'
O O 0.0106 0.0060 'International Tables Vol C Tables 4.2.6.8 and 6.1.1.4'
S S 0.1246 0.1234 'International Tables Vol C Tables 4.2.6.8 and 6.1.1.4'

loop_
_geom_angle_atom_site_label_1
_geom_angle_atom_site_label_2
_geom_angle_atom_site_label_3
_geom_angle
C14 S1 C17 99.33(10)
C21 O1 C15 103.79(15)
C15 N2 C18 104.77(16)
C3 C1 C9 120.6(2)
C6 C2 C18 117.4(2)
C8 C3 C1 119.1(2)
C21 C5 C7 115.3(2)
C2 C6 C7 121.5(2)
C5 C7 C6 122.1(2)
C3 C8 C14 121.1(2)
C1 C9 C11 121.3(2)
C23 C10 C19 121.76(17)
C14 C11 C9 117.07(18)
C14 C11 N1 121.45(18)
C9 C11 N1 121.48(17)
N1 C12 C4 114.95(16)
C17 C13 C16 122.12(17)
C8 C14 C11 120.8(2)
C8 C14 S1 118.49(16)
C11 C14 S1 120.47(15)
N2 C15 O1 114.80(17)
N2 C15 C22 127.62(18)
O1 C15 C22 117.58(17)
C23 C16 C13 116.82(17)
C23 C16 C20 124.56(18)
C13 C16 C20 118.60(17)
C13 C17 C19 120.89(18)
C13 C17 S1 118.34(15)
C19 C17 S1 120.28(15)
C21 C18 C2 119.68(19)
C21 C18 N2 108.77(17)
C2 C18 N2 131.55(19)
N1 C19 C10 122.22(16)
N1 C19 C17 121.06(17)
C10 C19 C17 116.66(17)
C22 C20 C16 128.30(18)
O1 C21 C5 128.09(19)
O1 C21 C18 107.87(16)
C5 C21 C18 124.0(2)
C20 C22 C15 123.28(18)
C19 N1 C11 121.89(15)
C19 N1 C12 117.83(15)
C11 N1 C12 118.23(16)
C10 C23 C16 121.44(17)

loop_
_geom_bond_atom_site_label_1
_geom_bond_atom_site_label_2
_geom_bond_distance
S1 C14 1.756(2)
S1 C17 1.761(2)
O1 C21 1.379(2)
O1 C15 1.384(2)
N2 C15 1.297(2)
N2 C18 1.396(2)
C1 C3 1.376(3)
C1 C9 1.388(3)
C2 C6 1.384(3)
C2 C18 1.390(3)
C3 C8 1.371(3)
C4 C12 1.518(3)
C5 C21 1.380(3)
C5 C7 1.388(3)
C6 C7 1.389(3)
C8 C14 1.392(3)
C9 C11 1.402(3)
C10 C23 1.381(3)
C10 C19 1.404(3)
C11 C14 1.400(3)
C11 N1 1.412(2)
C12 N1 1.471(2)
C13 C17 1.380(3)
C13 C16 1.398(3)
C15 C22 1.440(3)
C16 C23 1.397(3)
C16 C20 1.458(3)
C17 C19 1.407(3)
C18 C21 1.387(3)
C19 N1 1.402(2)
C20 C22 1.334(3)
